data_1558292
loop_
_publ_author_name
'Hasegawa, Miki'
'Sakurai, Shoya'
'Yamaguchi, Masafumi Andrew'
'Iwasawa, Daichi'
'Yajima, Naho'
'Ogata, Shuhei'
'Inazuka, Yudai'
'Ishii, Ayumi'
'Suzuki, Kengo'

_publ_section_title
;
 Aspects of lanthanide complexes for selectivity, intensity and sharpness
 in luminescence bands from twenty-four praseodymium, europium and
 gadolinium complexes with differently distorted-hexadentate ligands.
;
_journal_issue 8
_journal_name_full
'Photochemical &amp; photobiological sciences : Official journal of the European Photochemistry Association and the European Society for Photobiology'
_journal_page_first 1054
_journal_page_last 1062
_journal_paper_doi 10.1039/d0pp00069h
_journal_volume 19
_journal_year 2020
_chemical_formula_sum 'C27 H25 F6 N9 O6 P Pr'
_chemical_formula_weight 857.44
_space_group_crystal_system monoclinic
_space_group_IT_number 14
_space_group_name_Hall '-P 2yn'
_space_group_name_H-M_alt 'P 1 21/n 1'
_atom_sites_solution_hydrogens geom
_audit_creation_method SHELXL-2013
_audit_update_record
;
2014-08-04 deposited with the CCDC.	2020-06-12 downloaded from the CCDC.
;
_cell_angle_alpha 90
_cell_angle_beta 96.7070(10)
_cell_angle_gamma 90
_cell_formula_units_Z 4
_cell_length_a 13.2587(14)
_cell_length_b 11.8157(12)
_cell_length_c 20.586(2)
_cell_measurement_reflns_used 9960
_cell_measurement_temperature 90
_cell_measurement_theta_max 27.52
_cell_measurement_theta_min 2.45
_cell_volume 3202.9(6)
_computing_cell_refinement 'Bruker SAINT'
_computing_data_collection 'Bruker APEX2'
_computing_data_reduction 'Bruker SAINT'
_computing_molecular_graphics 'Bruker SHELXTL'
_computing_publication_material 'Bruker SHELXTL'
_computing_structure_refinement 'SHELXL-2013 (Sheldrick, 2013)'
_computing_structure_solution Sir2011
_diffrn_ambient_temperature 90
_diffrn_detector_area_resol_mean 8.333
_diffrn_measured_fraction_theta_full 0.998
_diffrn_measured_fraction_theta_max 0.990
_diffrn_measurement_device_type 'Bruker APEX-II CCD'
_diffrn_measurement_method '\f and \w scans'
_diffrn_radiation_type MoK\a
_diffrn_radiation_wavelength 0.71073
_diffrn_reflns_av_R_equivalents 0.0353
_diffrn_reflns_av_unetI/netI 0.0290
_diffrn_reflns_Laue_measured_fraction_full 0.998
_diffrn_reflns_Laue_measured_fraction_max 0.990
_diffrn_reflns_limit_h_max 17
_diffrn_reflns_limit_h_min -17
_diffrn_reflns_limit_k_max 15
_diffrn_reflns_limit_k_min -15
_diffrn_reflns_limit_l_max 26
_diffrn_reflns_limit_l_min -26
_diffrn_reflns_number 35152
_diffrn_reflns_point_group_measured_fraction_full 0.998
_diffrn_reflns_point_group_measured_fraction_max 0.990
_diffrn_reflns_theta_full 25.242
_diffrn_reflns_theta_max 27.541
_diffrn_reflns_theta_min 1.739
_exptl_absorpt_coefficient_mu 1.663
_exptl_absorpt_correction_type empirical
_exptl_absorpt_process_details
; 
SADABS Sheldrick 1996 
;
_exptl_crystal_colour green
_exptl_crystal_density_diffrn 1.778
_exptl_crystal_density_method 'not measured'
_exptl_crystal_description block
_exptl_crystal_F_000 1704
_exptl_crystal_size_max 0.270
_exptl_crystal_size_mid 0.200
_exptl_crystal_size_min 0.110
_exptl_transmission_factor_max 1.51
_exptl_transmission_factor_min 1.19
_refine_diff_density_max 3.669
_refine_diff_density_min -2.204
_refine_diff_density_rms 0.170
_refine_ls_extinction_method none
_refine_ls_goodness_of_fit_ref 1.077
_refine_ls_hydrogen_treatment constr
_refine_ls_matrix_type full
_refine_ls_number_parameters 452
_refine_ls_number_reflns 7304
_refine_ls_number_restraints 0
_refine_ls_restrained_S_all 1.077
_refine_ls_R_factor_all 0.0615
_refine_ls_R_factor_gt 0.0571
_refine_ls_shift/su_max 0.000
_refine_ls_shift/su_mean 0.000
_refine_ls_structure_factor_coef Fsqd
_refine_ls_weighting_details 'w=1/[\s^2^(Fo^2^)+(0.0440P)^2^+44.2819P] where P=(Fo^2^+2Fc^2^)/3'
_refine_ls_weighting_scheme calc
_refine_ls_wR_factor_gt 0.1392
_refine_ls_wR_factor_ref 0.1416
_reflns_Friedel_coverage 0.000
_reflns_number_gt 6673
_reflns_number_total 7304
_reflns_threshold_expression 'I > 2\s(I)'
_cod_data_source_file d0pp00069h2.cif
_cod_data_source_block shelx_CCDC2
_cod_depositor_comments 'Adding full bibliography for 1558290--1558295.cif.'
_cod_original_sg_symbol_H-M 'P 21/n'
_cod_database_code 1558292
_publcif_datablock.id {8facc684-419f-441d-9f6e-ad8c1341ff76}

_shelx_space_group_comment
; 
The symmetry employed for this shelxl refinement is uniquely defined 
by the following loop, which should always be used as a source of 
symmetry information in preference to the above space-group names. 
They are only intended as comments. 
;
_shelx_estimated_absorpt_t_min 0.662
_shelx_estimated_absorpt_t_max 0.838
_shelxl_version_number 2013-4

loop_
_space_group_symop_operation_xyz
'x, y, z'
'-x+1/2, y+1/2, -z+1/2'
'-x, -y, -z'
'x-1/2, -y-1/2, z-1/2'

loop_
_atom_site_label
_atom_site_type_symbol
_atom_site_fract_x
_atom_site_fract_y
_atom_site_fract_z
_atom_site_U_iso_or_equiv
_atom_site_adp_type
_atom_site_occupancy
_atom_site_site_symmetry_order
_atom_site_calc_flag
_atom_site_refinement_flags_posn
_atom_site_refinement_flags_adp
_atom_site_refinement_flags_occupancy
_atom_site_disorder_assembly
_atom_site_disorder_group
Pr1 Pr 0.35637(2) 0.21608(2) 0.36914(2) 0.01359(10) Uani 1 1 d . . . . .
P1 P 0.73544(16) -0.0627(2) 0.27835(12) 0.0437(5) Uani 1 1 d . . . . .
O1 O 0.3740(3) 0.0078(4) 0.3348(2) 0.0205(9) Uani 1 1 d . . . . .
O2 O 0.4785(3) 0.0629(3) 0.4178(2) 0.0204(9) Uani 1 1 d . . . . .
O3 O 0.4649(4) -0.1166(4) 0.3947(2) 0.0263(10) Uani 1 1 d . . . . .
O4 O 0.3616(3) 0.4337(4) 0.3554(2) 0.0221(9) Uani 1 1 d . . . . .
O5 O 0.2142(3) 0.3666(4) 0.3705(2) 0.0203(9) Uani 1 1 d . . . . .
O6 O 0.2302(4) 0.5471(4) 0.3520(2) 0.0285(10) Uani 1 1 d . . . . .
N1 N 0.2506(4) 0.0845(4) 0.4389(2) 0.0176(10) Uani 1 1 d . . . . .
N2 N 0.1726(3) 0.1533(4) 0.3191(2) 0.0154(9) Uani 1 1 d . . . . .
N3 N 0.2988(4) 0.2703(4) 0.2476(2) 0.0184(10) Uani 1 1 d . . . . .
N4 N 0.5056(4) 0.2164(4) 0.2994(3) 0.0201(10) Uani 1 1 d . . . . .
N5 N 0.5310(4) 0.2959(4) 0.4242(2) 0.0163(9) Uani 1 1 d . . . . .
N6 N 0.3647(4) 0.3042(4) 0.4876(2) 0.0181(10) Uani 1 1 d . . . . .
N7 N 0.4405(4) -0.0186(4) 0.3826(2) 0.0187(10) Uani 1 1 d . . . . .
N8 N 0.2669(4) 0.4515(4) 0.3587(2) 0.0199(10) Uani 1 1 d . . . . .
N9 N 0.0036(6) 0.3157(7) 0.4849(4) 0.056(2) Uani 1 1 d . . . . .
F1 F 0.7650(4) 0.0459(4) 0.3195(2) 0.0451(11) Uani 1 1 d . . . . .
F2 F 0.8471(3) -0.0742(4) 0.2570(2) 0.0337(9) Uani 1 1 d . . . . .
F3 F 0.6968(4) -0.1579(6) 0.2279(4) 0.080(2) Uani 1 1 d . . . . .
F4 F 0.6199(4) -0.0441(6) 0.2926(4) 0.0735(19) Uani 1 1 d . . . . .
F5 F 0.7127(4) 0.0276(5) 0.2156(2) 0.0574(14) Uani 1 1 d . . . . .
F6 F 0.7624(10) -0.1392(8) 0.3379(5) 0.150(5) Uani 1 1 d . . . . .
C1 C 0.2956(5) 0.0406(5) 0.4953(3) 0.0205(12) Uani 1 1 d . . . . .
H1 H 0.3618 0.0659 0.5114 0.025 Uiso 1 1 calc R U . . .
C2 C 0.2496(5) -0.0399(5) 0.5310(3) 0.0249(13) Uani 1 1 d . . . . .
H2 H 0.2844 -0.0700 0.5702 0.030 Uiso 1 1 calc R U . . .
C3 C 0.1536(5) -0.0753(6) 0.5089(3) 0.0288(14) Uani 1 1 d . . . . .
H3 H 0.1206 -0.1301 0.5328 0.035 Uiso 1 1 calc R U . . .
C4 C 0.1041(5) -0.0300(5) 0.4507(3) 0.0240(13) Uani 1 1 d . . . . .
H4 H 0.0374 -0.0534 0.4345 0.029 Uiso 1 1 calc R U . . .
C5 C 0.1554(4) 0.0502(5) 0.4174(3) 0.0173(11) Uani 1 1 d . . . . .
C6 C 0.1081(4) 0.1030(5) 0.3554(3) 0.0176(11) Uani 1 1 d . . . . .
C7 C 0.0036(5) 0.1011(5) 0.3365(3) 0.0216(12) Uani 1 1 d . . . . .
H7 H -0.0405 0.0639 0.3628 0.026 Uiso 1 1 calc R U . . .
C8 C -0.0353(4) 0.1542(5) 0.2787(3) 0.0225(12) Uani 1 1 d . . . . .
H8 H -0.1064 0.1546 0.2654 0.027 Uiso 1 1 calc R U . . .
C9 C 0.0306(5) 0.2064(5) 0.2407(3) 0.0216(12) Uani 1 1 d . . . . .
H9 H 0.0059 0.2434 0.2011 0.026 Uiso 1 1 calc R U . . .
C10 C 0.1340(4) 0.2032(5) 0.2621(3) 0.0162(11) Uani 1 1 d . . . . .
C11 C 0.2063(5) 0.2597(5) 0.2245(3) 0.0175(11) Uani 1 1 d . . . . .
H11 H 0.1838 0.2889 0.1823 0.021 Uiso 1 1 calc R U . . .
C12 C 0.3659(5) 0.3343(5) 0.2088(3) 0.0230(12) Uani 1 1 d . . . . .
H12A H 0.4003 0.3949 0.2362 0.028 Uiso 1 1 calc R U . . .
H12B H 0.3245 0.3705 0.1713 0.028 Uiso 1 1 calc R U . . .
C13 C 0.4459(5) 0.2584(6) 0.1831(3) 0.0253(13) Uani 1 1 d . . . . .
H13A H 0.5014 0.3066 0.1705 0.030 Uiso 1 1 calc R U . . .
H13B H 0.4147 0.2191 0.1433 0.030 Uiso 1 1 calc R U . . .
C14 C 0.4913(5) 0.1696(5) 0.2324(3) 0.0241(13) Uani 1 1 d . . . . .
H14A H 0.4455 0.1033 0.2311 0.029 Uiso 1 1 calc R U . . .
H14B H 0.5575 0.1439 0.2200 0.029 Uiso 1 1 calc R U . . .
C15 C 0.5951(5) 0.2401(5) 0.3246(3) 0.0210(12) Uani 1 1 d . . . . .
H15 H 0.6507 0.2285 0.3002 0.025 Uiso 1 1 calc R U . . .
C16 C 0.6131(5) 0.2855(5) 0.3916(3) 0.0205(12) Uani 1 1 d . . . . .
C17 C 0.7112(5) 0.3119(5) 0.4193(3) 0.0253(13) Uani 1 1 d . . . . .
H17 H 0.7671 0.3064 0.3945 0.030 Uiso 1 1 calc R U . . .
C18 C 0.7248(5) 0.3463(6) 0.4839(3) 0.0268(14) Uani 1 1 d . . . . .
H18 H 0.7910 0.3632 0.5046 0.032 Uiso 1 1 calc R U . . .
C19 C 0.6411(5) 0.3561(5) 0.5185(3) 0.0244(13) Uani 1 1 d . . . . .
H19 H 0.6493 0.3789 0.5631 0.029 Uiso 1 1 calc R U . . .
C20 C 0.5446(5) 0.3317(5) 0.4863(3) 0.0187(11) Uani 1 1 d . . . . .
C21 C 0.4516(4) 0.3455(5) 0.5194(3) 0.0181(11) Uani 1 1 d . . . . .
C22 C 0.4537(5) 0.3986(5) 0.5802(3) 0.0221(12) Uani 1 1 d . . . . .
H22 H 0.5155 0.4285 0.6015 0.026 Uiso 1 1 calc R U . . .
C23 C 0.3653(5) 0.4071(5) 0.6090(3) 0.0242(13) Uani 1 1 d . . . . .
H23 H 0.3657 0.4419 0.6507 0.029 Uiso 1 1 calc R U . . .
C24 C 0.2755(5) 0.3646(6) 0.5767(3) 0.0251(13) Uani 1 1 d . . . . .
H24 H 0.2135 0.3698 0.5955 0.030 Uiso 1 1 calc R U . . .
C25 C 0.2791(5) 0.3143(5) 0.5163(3) 0.0223(12) Uani 1 1 d . . . . .
H25 H 0.2178 0.2854 0.4939 0.027 Uiso 1 1 calc R U . . .
C26 C -0.0119(6) 0.4553(9) 0.3882(4) 0.048(2) Uani 1 1 d . . . . .
H26A H -0.0383 0.4155 0.3480 0.073 Uiso 1 1 calc R U . . .
H26B H 0.0549 0.4873 0.3831 0.073 Uiso 1 1 calc R U . . .
H26C H -0.0586 0.5164 0.3966 0.073 Uiso 1 1 calc R U . . .
C27 C -0.0026(5) 0.3765(8) 0.4426(4) 0.0407(18) Uani 1 1 d . . . . .

loop_
_atom_site_aniso_label
_atom_site_aniso_U_11
_atom_site_aniso_U_22
_atom_site_aniso_U_33
_atom_site_aniso_U_23
_atom_site_aniso_U_13
_atom_site_aniso_U_12
Pr1 0.01395(15) 0.01111(15) 0.01490(15) -0.00097(11) -0.00180(10) -0.00028(11)
P1 0.0322(10) 0.0487(13) 0.0544(13) -0.0228(10) 0.0228(9) -0.0153(9)
O1 0.021(2) 0.018(2) 0.021(2) -0.0034(17) -0.0063(16) 0.0017(16)
O2 0.021(2) 0.015(2) 0.023(2) -0.0035(16) -0.0061(16) 0.0006(16)
O3 0.031(2) 0.013(2) 0.033(2) -0.0005(18) -0.0006(19) 0.0055(18)
O4 0.019(2) 0.018(2) 0.029(2) -0.0041(17) -0.0017(17) -0.0018(16)
O5 0.019(2) 0.017(2) 0.025(2) -0.0031(17) -0.0016(16) 0.0004(16)
O6 0.032(2) 0.015(2) 0.035(3) -0.0012(19) -0.012(2) 0.0061(18)
N1 0.023(2) 0.014(2) 0.015(2) -0.0015(18) -0.0017(18) -0.0005(19)
N2 0.016(2) 0.013(2) 0.017(2) 0.0000(18) -0.0022(17) 0.0002(17)
N3 0.021(2) 0.017(2) 0.017(2) 0.0027(19) 0.0025(19) -0.0009(19)
N4 0.021(2) 0.017(2) 0.022(2) -0.004(2) 0.0034(19) 0.000(2)
N5 0.019(2) 0.008(2) 0.021(2) 0.0005(18) -0.0028(18) 0.0002(17)
N6 0.019(2) 0.015(2) 0.020(2) -0.0004(19) -0.0001(19) -0.0006(18)
N7 0.021(2) 0.015(2) 0.019(2) 0.0002(19) -0.0003(19) 0.0022(19)
N8 0.024(3) 0.014(2) 0.019(2) -0.0014(19) -0.0062(19) 0.0014(19)
N9 0.042(4) 0.059(5) 0.066(5) 0.026(4) 0.001(4) -0.011(4)
F1 0.049(3) 0.040(3) 0.050(3) -0.004(2) 0.021(2) 0.004(2)
F2 0.025(2) 0.029(2) 0.048(2) -0.0076(19) 0.0054(17) 0.0001(16)
F3 0.046(3) 0.095(5) 0.102(5) -0.049(4) 0.025(3) -0.032(3)
F4 0.052(3) 0.070(4) 0.108(5) -0.024(4) 0.049(3) -0.015(3)
F5 0.053(3) 0.081(4) 0.039(3) 0.009(3) 0.005(2) 0.003(3)
F6 0.250(12) 0.103(6) 0.117(7) 0.089(6) 0.101(8) 0.086(8)
C1 0.027(3) 0.020(3) 0.014(3) 0.002(2) -0.001(2) 0.002(2)
C2 0.038(4) 0.021(3) 0.016(3) 0.002(2) 0.005(2) 0.006(3)
C3 0.036(4) 0.023(3) 0.029(3) 0.007(3) 0.012(3) 0.001(3)
C4 0.028(3) 0.020(3) 0.025(3) 0.000(2) 0.010(3) 0.000(2)
C5 0.021(3) 0.015(3) 0.016(3) -0.002(2) 0.002(2) 0.003(2)
C6 0.019(3) 0.014(3) 0.019(3) -0.004(2) -0.001(2) 0.001(2)
C7 0.018(3) 0.024(3) 0.023(3) -0.005(2) 0.002(2) -0.004(2)
C8 0.016(3) 0.026(3) 0.024(3) -0.004(2) -0.004(2) 0.002(2)
C9 0.021(3) 0.020(3) 0.022(3) -0.002(2) -0.006(2) 0.002(2)
C10 0.019(3) 0.013(2) 0.016(3) -0.004(2) -0.004(2) 0.000(2)
C11 0.026(3) 0.012(3) 0.014(2) 0.001(2) -0.001(2) 0.001(2)
C12 0.028(3) 0.022(3) 0.019(3) 0.002(2) 0.004(2) -0.005(2)
C13 0.027(3) 0.028(3) 0.021(3) -0.002(3) 0.003(2) -0.006(3)
C14 0.027(3) 0.022(3) 0.025(3) -0.006(2) 0.007(2) -0.002(2)
C15 0.021(3) 0.014(3) 0.029(3) 0.003(2) 0.006(2) 0.004(2)
C16 0.019(3) 0.013(3) 0.028(3) 0.004(2) 0.000(2) 0.000(2)
C17 0.019(3) 0.020(3) 0.036(4) 0.002(3) 0.002(3) -0.002(2)
C18 0.015(3) 0.024(3) 0.038(4) 0.003(3) -0.009(3) -0.002(2)
C19 0.027(3) 0.019(3) 0.025(3) 0.002(2) -0.008(2) 0.001(2)
C20 0.022(3) 0.009(2) 0.023(3) 0.001(2) -0.007(2) -0.002(2)
C21 0.019(3) 0.013(3) 0.020(3) 0.001(2) -0.005(2) 0.000(2)
C22 0.032(3) 0.014(3) 0.018(3) 0.002(2) -0.007(2) -0.001(2)
C23 0.040(4) 0.018(3) 0.013(3) 0.001(2) -0.002(2) 0.004(3)
C24 0.032(3) 0.023(3) 0.021(3) 0.003(2) 0.006(2) 0.004(3)
C25 0.022(3) 0.020(3) 0.024(3) -0.004(2) -0.001(2) 0.001(2)
C26 0.026(4) 0.067(6) 0.050(5) 0.019(4) -0.001(3) 0.008(4)
C27 0.021(3) 0.049(5) 0.051(5) 0.005(4) -0.002(3) -0.005(3)

loop_
_atom_type_symbol
_atom_type_description
_atom_type_scat_dispersion_real
_atom_type_scat_dispersion_imag
_atom_type_scat_source
C C 0.0033 0.0016 'International Tables Vol C Tables 4.2.6.8 and 6.1.1.4'
H H 0.0000 0.0000 'International Tables Vol C Tables 4.2.6.8 and 6.1.1.4'
N N 0.0061 0.0033 'International Tables Vol C Tables 4.2.6.8 and 6.1.1.4'
O O 0.0106 0.0060 'International Tables Vol C Tables 4.2.6.8 and 6.1.1.4'
F F 0.0171 0.0103 'International Tables Vol C Tables 4.2.6.8 and 6.1.1.4'
P P 0.1023 0.0942 'International Tables Vol C Tables 4.2.6.8 and 6.1.1.4'
Pr Pr -0.2180 2.8214 'International Tables Vol C Tables 4.2.6.8 and 6.1.1.4'

loop_
_geom_angle_atom_site_label_1
_geom_angle_atom_site_label_2
_geom_angle_atom_site_label_3
_geom_angle
_geom_angle_site_symmetry_1
_geom_angle_site_symmetry_3
_geom_angle_publ_flag
O2 Pr1 N4 74.16(15) . . ?
O2 Pr1 O1 50.05(12) . . ?
N4 Pr1 O1 75.45(15) . . ?
O2 Pr1 N3 130.64(15) . . ?
N4 Pr1 N3 67.83(16) . . ?
O1 Pr1 N3 89.82(14) . . ?
O2 Pr1 O5 155.49(14) . . ?
N4 Pr1 O5 127.65(15) . . ?
O1 Pr1 O5 138.28(13) . . ?
N3 Pr1 O5 73.16(15) . . ?
O2 Pr1 N1 73.80(15) . . ?
N4 Pr1 N1 142.99(16) . . ?
O1 Pr1 N1 69.94(14) . . ?
N3 Pr1 N1 123.64(15) . . ?
O5 Pr1 N1 87.99(14) . . ?
O2 Pr1 N2 117.91(14) . . ?
N4 Pr1 N2 121.13(15) . . ?
O1 Pr1 N2 74.54(14) . . ?
N3 Pr1 N2 62.70(15) . . ?
O5 Pr1 N2 63.77(14) . . ?
N1 Pr1 N2 61.31(15) . . ?
O2 Pr1 N5 66.37(13) . . ?
N4 Pr1 N5 62.94(16) . . ?
O1 Pr1 N5 110.91(14) . . ?
N3 Pr1 N5 117.99(15) . . ?
O5 Pr1 N5 110.71(14) . . ?
N1 Pr1 N5 118.37(15) . . ?
N2 Pr1 N5 174.31(15) . . ?
O2 Pr1 N6 87.76(14) . . ?
N4 Pr1 N6 124.18(16) . . ?
O1 Pr1 N6 129.34(14) . . ?
N3 Pr1 N6 139.85(15) . . ?
O5 Pr1 N6 70.85(14) . . ?
N1 Pr1 N6 72.32(15) . . ?
N2 Pr1 N6 114.10(15) . . ?
N5 Pr1 N6 61.41(15) . . ?
O2 Pr1 O4 136.27(13) . . ?
N4 Pr1 O4 84.57(15) . . ?
O1 Pr1 O4 156.01(14) . . ?
N3 Pr1 O4 70.14(15) . . ?
O5 Pr1 O4 49.38(13) . . ?
N1 Pr1 O4 132.03(14) . . ?
N2 Pr1 O4 105.81(14) . . ?
N5 Pr1 O4 69.96(13) . . ?
N6 Pr1 O4 73.16(14) . . ?
O2 Pr1 N7 25.03(13) . . ?
N4 Pr1 N7 75.56(15) . . ?
O1 Pr1 N7 25.23(13) . . ?
N3 Pr1 N7 112.37(14) . . ?
O5 Pr1 N7 153.99(14) . . ?
N1 Pr1 N7 67.56(14) . . ?
N2 Pr1 N7 95.32(14) . . ?
N5 Pr1 N7 89.57(14) . . ?
N6 Pr1 N7 107.78(14) . . ?
O4 Pr1 N7 156.47(14) . . ?
F6 P1 F1 91.8(5) . . ?
F6 P1 F3 97.7(6) . . ?
F1 P1 F3 170.2(4) . . ?
F6 P1 F2 91.9(5) . . ?
F1 P1 F2 92.1(2) . . ?
F3 P1 F2 89.9(3) . . ?
F6 P1 F4 94.2(5) . . ?
F1 P1 F4 88.4(3) . . ?
F3 P1 F4 88.5(3) . . ?
F2 P1 F4 173.8(4) . . ?
F6 P1 F5 175.7(6) . . ?
F1 P1 F5 84.6(3) . . ?
F3 P1 F5 86.0(4) . . ?
F2 P1 F5 86.0(3) . . ?
F4 P1 F5 87.9(4) . . ?
N7 O1 Pr1 95.6(3) . . ?
N7 O2 Pr1 97.0(3) . . ?
N8 O4 Pr1 96.8(3) . . ?
N8 O5 Pr1 97.1(3) . . ?
C5 N1 C1 118.1(5) . . ?
C5 N1 Pr1 122.4(4) . . ?
C1 N1 Pr1 119.2(4) . . ?
C6 N2 C10 118.3(5) . . ?
C6 N2 Pr1 121.9(4) . . ?
C10 N2 Pr1 116.9(4) . . ?
C11 N3 C12 117.8(5) . . ?
C11 N3 Pr1 119.7(4) . . ?
C12 N3 Pr1 121.3(4) . . ?
C15 N4 C14 118.4(5) . . ?
C15 N4 Pr1 120.9(4) . . ?
C14 N4 Pr1 119.8(4) . . ?
C20 N5 C16 118.5(5) . . ?
C20 N5 Pr1 122.6(4) . . ?
C16 N5 Pr1 118.3(4) . . ?
C21 N6 C25 118.1(5) . . ?
C21 N6 Pr1 122.1(4) . . ?
C25 N6 Pr1 119.6(4) . . ?
O3 N7 O2 121.5(5) . . ?
O3 N7 O1 122.1(5) . . ?
O2 N7 O1 116.4(5) . . ?
O3 N7 Pr1 170.5(4) . . ?
O2 N7 Pr1 58.0(3) . . ?
O1 N7 Pr1 59.1(3) . . ?
O6 N8 O5 122.0(5) . . ?
O6 N8 O4 121.4(5) . . ?
O5 N8 O4 116.6(5) . . ?
N1 C1 C2 123.0(6) . . ?
N1 C1 H1 118.5 . . ?
C2 C1 H1 118.5 . . ?
C3 C2 C1 118.9(6) . . ?
C3 C2 H2 120.5 . . ?
C1 C2 H2 120.5 . . ?
C2 C3 C4 119.4(6) . . ?
C2 C3 H3 120.3 . . ?
C4 C3 H3 120.3 . . ?
C5 C4 C3 118.3(6) . . ?
C5 C4 H4 120.8 . . ?
C3 C4 H4 120.8 . . ?
N1 C5 C4 122.2(5) . . ?
N1 C5 C6 116.1(5) . . ?
C4 C5 C6 121.7(5) . . ?
N2 C6 C7 122.0(5) . . ?
N2 C6 C5 115.5(5) . . ?
C7 C6 C5 122.5(5) . . ?
C8 C7 C6 119.3(6) . . ?
C8 C7 H7 120.4 . . ?
C6 C7 H7 120.4 . . ?
C7 C8 C9 119.3(5) . . ?
C7 C8 H8 120.4 . . ?
C9 C8 H8 120.4 . . ?
C10 C9 C8 118.3(6) . . ?
C10 C9 H9 120.9 . . ?
C8 C9 H9 120.9 . . ?
N2 C10 C9 122.9(6) . . ?
N2 C10 C11 116.8(5) . . ?
C9 C10 C11 120.3(5) . . ?
N3 C11 C10 120.8(5) . . ?
N3 C11 H11 119.6 . . ?
C10 C11 H11 119.6 . . ?
N3 C12 C13 111.9(5) . . ?
N3 C12 H12A 109.2 . . ?
C13 C12 H12A 109.2 . . ?
N3 C12 H12B 109.2 . . ?
C13 C12 H12B 109.2 . . ?
H12A C12 H12B 107.9 . . ?
C12 C13 C14 114.1(5) . . ?
C12 C13 H13A 108.7 . . ?
C14 C13 H13A 108.7 . . ?
C12 C13 H13B 108.7 . . ?
C14 C13 H13B 108.7 . . ?
H13A C13 H13B 107.6 . . ?
N4 C14 C13 111.1(5) . . ?
N4 C14 H14A 109.4 . . ?
C13 C14 H14A 109.4 . . ?
N4 C14 H14B 109.4 . . ?
C13 C14 H14B 109.4 . . ?
H14A C14 H14B 108.0 . . ?
N4 C15 C16 120.3(6) . . ?
N4 C15 H15 119.8 . . ?
C16 C15 H15 119.8 . . ?
N5 C16 C17 123.0(6) . . ?
N5 C16 C15 116.5(5) . . ?
C17 C16 C15 120.4(6) . . ?
C16 C17 C18 118.1(6) . . ?
C16 C17 H17 121.0 . . ?
C18 C17 H17 121.0 . . ?
C19 C18 C17 119.6(6) . . ?
C19 C18 H18 120.2 . . ?
C17 C18 H18 120.2 . . ?
C18 C19 C20 118.7(6) . . ?
C18 C19 H19 120.7 . . ?
C20 C19 H19 120.7 . . ?
N5 C20 C19 122.1(6) . . ?
N5 C20 C21 116.5(5) . . ?
C19 C20 C21 121.4(5) . . ?
N6 C21 C22 121.6(6) . . ?
N6 C21 C20 116.5(5) . . ?
C22 C21 C20 121.9(5) . . ?
C21 C22 C23 119.3(6) . . ?
C21 C22 H22 120.4 . . ?
C23 C22 H22 120.4 . . ?
C24 C23 C22 119.5(6) . . ?
C24 C23 H23 120.2 . . ?
C22 C23 H23 120.2 . . ?
C25 C24 C23 117.9(6) . . ?
C25 C24 H24 121.0 . . ?
C23 C24 H24 121.0 . . ?
N6 C25 C24 123.6(6) . . ?
N6 C25 H25 118.2 . . ?
C24 C25 H25 118.2 . . ?
C27 C26 H26A 109.5 . . ?
C27 C26 H26B 109.5 . . ?
H26A C26 H26B 109.5 . . ?
C27 C26 H26C 109.5 . . ?
H26A C26 H26C 109.5 . . ?
H26B C26 H26C 109.5 . . ?
N9 C27 C26 179.3(10) . . ?

loop_
_geom_bond_atom_site_label_1
_geom_bond_atom_site_label_2
_geom_bond_distance
_geom_bond_site_symmetry_2
_geom_bond_publ_flag
Pr1 O2 2.554(4) . ?
Pr1 N4 2.577(5) . ?
Pr1 O1 2.579(4) . ?
Pr1 N3 2.610(5) . ?
Pr1 O5 2.594(4) . ?
Pr1 N1 2.630(5) . ?
Pr1 N2 2.638(5) . ?
Pr1 N5 2.631(5) . ?
Pr1 N6 2.641(5) . ?
Pr1 O4 2.588(4) . ?
Pr1 N7 2.990(5) . ?
P1 F6 1.531(7) . ?
P1 F1 1.562(5) . ?
P1 F3 1.575(6) . ?
P1 F2 1.599(4) . ?
P1 F4 1.608(6) . ?
P1 F5 1.676(6) . ?
O1 N7 1.281(6) . ?
O2 N7 1.274(6) . ?
O3 N7 1.220(6) . ?
O4 N8 1.283(7) . ?
O5 N8 1.261(7) . ?
O6 N8 1.231(6) . ?
N1 C5 1.350(7) . ?
N1 C1 1.345(7) . ?
N2 C6 1.339(8) . ?
N2 C10 1.360(7) . ?
N3 C11 1.268(8) . ?
N3 C12 1.472(7) . ?
N4 C15 1.270(8) . ?
N4 C14 1.478(8) . ?
N5 C20 1.338(8) . ?
N5 C16 1.349(8) . ?
N6 C21 1.348(7) . ?
N6 C25 1.345(8) . ?
N9 C27 1.125(11) . ?
C1 C2 1.386(9) . ?
C1 H1 0.9500 . ?
C2 C3 1.367(10) . ?
C2 H2 0.9500 . ?
C3 C4 1.403(9) . ?
C3 H3 0.9500 . ?
C4 C5 1.393(8) . ?
C4 H4 0.9500 . ?
C5 C6 1.490(8) . ?
C6 C7 1.394(8) . ?
C7 C8 1.390(9) . ?
C7 H7 0.9500 . ?
C8 C9 1.384(9) . ?
C8 H8 0.9500 . ?
C9 C10 1.390(8) . ?
C9 H9 0.9500 . ?
C10 C11 1.462(8) . ?
C11 H11 0.9500 . ?
C12 C13 1.529(9) . ?
C12 H12A 0.9900 . ?
C12 H12B 0.9900 . ?
C13 C14 1.531(9) . ?
C13 H13A 0.9900 . ?
C13 H13B 0.9900 . ?
C14 H14A 0.9900 . ?
C14 H14B 0.9900 . ?
C15 C16 1.473(9) . ?
C15 H15 0.9500 . ?
C16 C17 1.393(8) . ?
C17 C18 1.383(10) . ?
C17 H17 0.9500 . ?
C18 C19 1.391(10) . ?
C18 H18 0.9500 . ?
C19 C20 1.401(8) . ?
C19 H19 0.9500 . ?
C20 C21 1.486(8) . ?
C21 C22 1.398(8) . ?
C22 C23 1.379(9) . ?
C22 H22 0.9500 . ?
C23 C24 1.389(9) . ?
C23 H23 0.9500 . ?
C24 C25 1.384(9) . ?
C24 H24 0.9500 . ?
C25 H25 0.9500 . ?
C26 C27 1.451(12) . ?
C26 H26A 0.9800 . ?
C26 H26B 0.9800 . ?
C26 H26C 0.9800 . ?

loop_
_geom_torsion_atom_site_label_1
_geom_torsion_atom_site_label_2
_geom_torsion_atom_site_label_3
_geom_torsion_atom_site_label_4
_geom_torsion
_geom_torsion_site_symmetry_1
_geom_torsion_site_symmetry_2
_geom_torsion_site_symmetry_3
_geom_torsion_site_symmetry_4
_geom_torsion_publ_flag
Pr1 O2 N7 O3 -168.8(5) . . . . ?
Pr1 O2 N7 O1 9.7(5) . . . . ?
Pr1 O1 N7 O3 169.0(5) . . . . ?
Pr1 O1 N7 O2 -9.6(5) . . . . ?
Pr1 O5 N8 O6 177.3(5) . . . . ?
Pr1 O5 N8 O4 -4.1(5) . . . . ?
Pr1 O4 N8 O6 -177.2(5) . . . . ?
Pr1 O4 N8 O5 4.1(5) . . . . ?
C5 N1 C1 C2 1.7(9) . . . . ?
Pr1 N1 C1 C2 -172.0(5) . . . . ?
N1 C1 C2 C3 -1.2(10) . . . . ?
C1 C2 C3 C4 0.4(10) . . . . ?
C2 C3 C4 C5 -0.1(10) . . . . ?
C1 N1 C5 C4 -1.3(8) . . . . ?
Pr1 N1 C5 C4 172.1(4) . . . . ?
C1 N1 C5 C6 178.8(5) . . . . ?
Pr1 N1 C5 C6 -7.7(7) . . . . ?
C3 C4 C5 N1 0.6(9) . . . . ?
C3 C4 C5 C6 -179.6(6) . . . . ?
C10 N2 C6 C7 -0.3(8) . . . . ?
Pr1 N2 C6 C7 159.7(4) . . . . ?
C10 N2 C6 C5 -179.8(5) . . . . ?
Pr1 N2 C6 C5 -19.9(6) . . . . ?
N1 C5 C6 N2 17.6(7) . . . . ?
C4 C5 C6 N2 -162.2(5) . . . . ?
N1 C5 C6 C7 -161.9(5) . . . . ?
C4 C5 C6 C7 18.3(9) . . . . ?
N2 C6 C7 C8 -0.9(9) . . . . ?
C5 C6 C7 C8 178.6(5) . . . . ?
C6 C7 C8 C9 0.9(9) . . . . ?
C7 C8 C9 C10 0.2(9) . . . . ?
C6 N2 C10 C9 1.5(8) . . . . ?
Pr1 N2 C10 C9 -159.5(4) . . . . ?
C6 N2 C10 C11 178.5(5) . . . . ?
Pr1 N2 C10 C11 17.5(6) . . . . ?
C8 C9 C10 N2 -1.4(9) . . . . ?
C8 C9 C10 C11 -178.4(5) . . . . ?
C12 N3 C11 C10 -176.3(5) . . . . ?
Pr1 N3 C11 C10 -8.5(7) . . . . ?
N2 C10 C11 N3 -6.4(8) . . . . ?
C9 C10 C11 N3 170.7(6) . . . . ?
C11 N3 C12 C13 -112.8(6) . . . . ?
Pr1 N3 C12 C13 79.5(6) . . . . ?
N3 C12 C13 C14 -40.1(7) . . . . ?
C15 N4 C14 C13 -105.9(6) . . . . ?
Pr1 N4 C14 C13 84.6(5) . . . . ?
C12 C13 C14 N4 -38.2(7) . . . . ?
C14 N4 C15 C16 -179.2(5) . . . . ?
Pr1 N4 C15 C16 -9.8(7) . . . . ?
C20 N5 C16 C17 -1.0(9) . . . . ?
Pr1 N5 C16 C17 -171.9(5) . . . . ?
C20 N5 C16 C15 176.9(5) . . . . ?
Pr1 N5 C16 C15 6.0(6) . . . . ?
N4 C15 C16 N5 2.3(8) . . . . ?
N4 C15 C16 C17 -179.7(6) . . . . ?
N5 C16 C17 C18 2.5(9) . . . . ?
C15 C16 C17 C18 -175.3(6) . . . . ?
C16 C17 C18 C19 -1.5(9) . . . . ?
C17 C18 C19 C20 -0.7(9) . . . . ?
C16 N5 C20 C19 -1.4(8) . . . . ?
Pr1 N5 C20 C19 169.1(4) . . . . ?
C16 N5 C20 C21 178.0(5) . . . . ?
Pr1 N5 C20 C21 -11.5(7) . . . . ?
C18 C19 C20 N5 2.2(9) . . . . ?
C18 C19 C20 C21 -177.2(6) . . . . ?
C25 N6 C21 C22 -0.7(8) . . . . ?
Pr1 N6 C21 C22 175.7(4) . . . . ?
C25 N6 C21 C20 179.5(5) . . . . ?
Pr1 N6 C21 C20 -4.1(7) . . . . ?
N5 C20 C21 N6 10.0(8) . . . . ?
C19 C20 C21 N6 -170.6(5) . . . . ?
N5 C20 C21 C22 -169.9(5) . . . . ?
C19 C20 C21 C22 9.5(9) . . . . ?
N6 C21 C22 C23 1.3(9) . . . . ?
C20 C21 C22 C23 -178.9(5) . . . . ?
C21 C22 C23 C24 -1.0(9) . . . . ?
C22 C23 C24 C25 0.3(9) . . . . ?
C21 N6 C25 C24 -0.1(9) . . . . ?
Pr1 N6 C25 C24 -176.6(5) . . . . ?
C23 C24 C25 N6 0.3(10) . . . . ?

loop_
_publcif_info_exptl_table_extra_item
sin_theta_over_lambda_max

loop_
_publcif_info_exptl_table_header_item
Datablock_name
